data_4079856
loop_
_publ_author_name
'Li, Chen-Yu'
'Yu, Chia-Jung'
'Ko, Bao-Tsan'

_publ_section_title
;
 Facile Synthesis of Well-Defined Titanium Alkoxides Based on
 Benzotriazole Phenoxide Ligands: Efficient Catalysts for Ring-Opening
 Polymerization of Cyclic Esters
;
_journal_issue 1
_journal_name_full Organometallics
_journal_page_first 172
_journal_paper_doi 10.1021/om300962k
_journal_volume 32
_journal_year 2013
_chemical_formula_moiety '2(C46 H62 N6 O4 Ti), C7'
_chemical_formula_sum 'C99 H124 N12 O8 Ti2'
_chemical_formula_weight 1705.84
_chemical_name_systematic
; 
 ? 
;
_space_group_IT_number 2
_symmetry_cell_setting triclinic
_symmetry_space_group_name_Hall '-P 1'
_symmetry_space_group_name_H-M 'P -1'
_atom_sites_solution_hydrogens geom
_atom_sites_solution_primary direct
_atom_sites_solution_secondary difmap
_audit_creation_method SHELXL-97
_cell_angle_alpha 90.459(2)
_cell_angle_beta 92.0210(10)
_cell_angle_gamma 98.5610(10)
_cell_formula_units_Z 1
_cell_length_a 10.4256(2)
_cell_length_b 13.1707(3)
_cell_length_c 17.4108(4)
_cell_measurement_reflns_used 9926
_cell_measurement_temperature 100(2)
_cell_measurement_theta_max 28.28
_cell_measurement_theta_min 2.26
_cell_volume 2362.40(9)
_computing_cell_refinement 'Bruker APEX2 (Bruker, 2008)'
_computing_data_collection 'APEX2 (Bruker, 2008)'
_computing_data_reduction 'Bruker APEX2 (Bruker, 2008)'
_computing_molecular_graphics 'SHELXTL (Sheldrick, 2008)'
_computing_publication_material 'SHELXTL (Sheldrick, 2008)'
_computing_structure_refinement 'SHELXL-97 (Sheldrick, 2008)'
_computing_structure_solution 'SHELXS-97 (Sheldrick, 2008)'
_diffrn_ambient_temperature 100(2)
_diffrn_detector_area_resol_mean 8.3333
_diffrn_measured_fraction_theta_full 0.996
_diffrn_measured_fraction_theta_max 0.996
_diffrn_measurement_device_type 'Bruker APEX-II CCD'
_diffrn_measurement_method '\f and \w scans'
_diffrn_radiation_monochromator graphite
_diffrn_radiation_source 'fine-focus sealed tube'
_diffrn_radiation_type MoK\a
_diffrn_radiation_wavelength 0.71073
_diffrn_reflns_av_R_equivalents 0.0536
_diffrn_reflns_av_sigmaI/netI 0.0719
_diffrn_reflns_limit_h_max 13
_diffrn_reflns_limit_h_min -13
_diffrn_reflns_limit_k_max 17
_diffrn_reflns_limit_k_min -17
_diffrn_reflns_limit_l_max 23
_diffrn_reflns_limit_l_min -22
_diffrn_reflns_number 42157
_diffrn_reflns_theta_full 28.29
_diffrn_reflns_theta_max 28.29
_diffrn_reflns_theta_min 1.56
_exptl_absorpt_coefficient_mu 0.230
_exptl_absorpt_correction_T_max 0.9818
_exptl_absorpt_correction_T_min 0.9555
_exptl_absorpt_correction_type multi-scan
_exptl_absorpt_process_details 'SADABS V2008/1 (Bruker AXS, 2008)'
_exptl_crystal_colour yellow
_exptl_crystal_density_diffrn 1.199
_exptl_crystal_density_method 'not measured'
_exptl_crystal_description block
_exptl_crystal_F_000 910
_exptl_crystal_size_max 0.20
_exptl_crystal_size_mid 0.12
_exptl_crystal_size_min 0.08
_refine_diff_density_max 0.800
_refine_diff_density_min -0.457
_refine_diff_density_rms 0.064
_refine_ls_extinction_method none
_refine_ls_goodness_of_fit_ref 1.023
_refine_ls_hydrogen_treatment constr
_refine_ls_matrix_type full
_refine_ls_number_parameters 575
_refine_ls_number_reflns 11687
_refine_ls_number_restraints 0
_refine_ls_restrained_S_all 1.023
_refine_ls_R_factor_all 0.0905
_refine_ls_R_factor_gt 0.0521
_refine_ls_shift/su_max 0.001
_refine_ls_shift/su_mean 0.000
_refine_ls_structure_factor_coef Fsqd
_refine_ls_weighting_details 'calc w=1/[\s^2^(Fo^2^)+(0.0549P)^2^+0.9677P] where P=(Fo^2^+2Fc^2^)/3'
_refine_ls_weighting_scheme calc
_refine_ls_wR_factor_gt 0.1135
_refine_ls_wR_factor_ref 0.1279
_reflns_number_gt 7968
_reflns_number_total 11687
_reflns_threshold_expression >2sigma(I)
_cod_data_source_file om300962k_si_002.cif
_cod_data_source_block yu157_0m
_cod_depositor_comments
;
The following automatic conversions were performed:

'_symmetry_cell_setting' value 'Triclinic' changed to 'triclinic'
according to /home/saulius/struct/CIF-dictionaries/cif_core.dic
dictionary named 'cif_core.dic' version 2.4.2 from 2011-04-26.

Automatic conversion script
Id: cif_fix_values 1891 2012-01-12 08:04:46Z andrius 
;
_cod_database_code 4079856

loop_
_symmetry_equiv_pos_as_xyz
'x, y, z'
'-x, -y, -z'

loop_
_atom_site_label
_atom_site_type_symbol
_atom_site_fract_x
_atom_site_fract_y
_atom_site_fract_z
_atom_site_U_iso_or_equiv
_atom_site_adp_type
_atom_site_occupancy
_atom_site_symmetry_multiplicity
_atom_site_calc_flag
_atom_site_refinement_flags
Ti Ti 0.22227(3) 0.32278(3) 0.25884(2) 0.01269(9) Uani 1 1 d .
O1 O 0.21762(13) 0.46390(10) 0.23371(8) 0.0146(3) Uani 1 1 d .
O2 O 0.23795(12) 0.20664(10) 0.32332(8) 0.0149(3) Uani 1 1 d .
O3 O 0.34788(13) 0.30271(11) 0.19730(8) 0.0182(3) Uani 1 1 d .
O4 O 0.07605(14) 0.27207(11) 0.20711(8) 0.0203(3) Uani 1 1 d .
N1 N 0.09164(15) 0.37285(12) 0.35078(9) 0.0138(3) Uani 1 1 d .
N2 N 0.00792(15) 0.44017(12) 0.33531(9) 0.0129(3) Uani 1 1 d .
N3 N -0.07828(16) 0.44857(13) 0.38849(10) 0.0170(4) Uani 1 1 d .
N4 N 0.38179(15) 0.38985(12) 0.34703(9) 0.0135(3) Uani 1 1 d .
N5 N 0.47282(15) 0.33299(12) 0.37155(9) 0.0130(3) Uani 1 1 d .
N6 N 0.57782(16) 0.38459(13) 0.40726(10) 0.0145(4) Uani 1 1 d .
C1 C 0.11746(18) 0.51427(15) 0.22094(11) 0.0125(4) Uani 1 1 d .
C2 C 0.01130(19) 0.50405(15) 0.26882(11) 0.0134(4) Uani 1 1 d .
C3 C -0.09252(19) 0.55948(15) 0.25741(11) 0.0147(4) Uani 1 1 d .
H3B H -0.1627 0.5508 0.2913 0.018 Uiso 1 1 calc R
C4 C -0.09265(18) 0.62666(15) 0.19694(11) 0.0138(4) Uani 1 1 d .
C5 C 0.01304(19) 0.63578(16) 0.14843(12) 0.0156(4) Uani 1 1 d .
H5A H 0.0128 0.6811 0.1062 0.019 Uiso 1 1 calc R
C6 C 0.11757(19) 0.58296(15) 0.15817(11) 0.0145(4) Uani 1 1 d .
C7 C 0.05633(18) 0.33626(15) 0.42109(11) 0.0132(4) Uani 1 1 d .
C8 C 0.1084(2) 0.26602(16) 0.46953(12) 0.0165(4) Uani 1 1 d .
H8A H 0.1781 0.2323 0.4545 0.020 Uiso 1 1 calc R
C9 C 0.0534(2) 0.24902(16) 0.53917(12) 0.0196(5) Uani 1 1 d .
H9A H 0.0873 0.2032 0.5736 0.023 Uiso 1 1 calc R
C10 C -0.0528(2) 0.29733(16) 0.56228(12) 0.0203(5) Uani 1 1 d .
H10A H -0.0870 0.2833 0.6116 0.024 Uiso 1 1 calc R
C11 C -0.1063(2) 0.36326(16) 0.51525(12) 0.0207(5) Uani 1 1 d .
H11A H -0.1786 0.3941 0.5300 0.025 Uiso 1 1 calc R
C12 C -0.04934(19) 0.38358(15) 0.44375(11) 0.0151(4) Uani 1 1 d .
C13 C -0.19941(19) 0.69332(15) 0.18241(12) 0.0148(4) Uani 1 1 d .
C14 C -0.3017(2) 0.67904(17) 0.24344(12) 0.0199(5) Uani 1 1 d .
H14A H -0.2604 0.6980 0.2940 0.030 Uiso 1 1 calc R
H14B H -0.3425 0.6070 0.2436 0.030 Uiso 1 1 calc R
H14C H -0.3678 0.7229 0.2319 0.030 Uiso 1 1 calc R
C15 C -0.2667(2) 0.66634(17) 0.10324(12) 0.0201(5) Uani 1 1 d .
H15A H -0.3095 0.5948 0.1028 0.030 Uiso 1 1 calc R
H15B H -0.2020 0.6753 0.0634 0.030 Uiso 1 1 calc R
H15C H -0.3316 0.7117 0.0930 0.030 Uiso 1 1 calc R
C16 C -0.1376(2) 0.80681(16) 0.18293(13) 0.0217(5) Uani 1 1 d .
H16A H -0.0906 0.8240 0.2321 0.033 Uiso 1 1 calc R
H16B H -0.2058 0.8501 0.1760 0.033 Uiso 1 1 calc R
H16C H -0.0771 0.8186 0.1410 0.033 Uiso 1 1 calc R
C17 C 0.2314(2) 0.59689(16) 0.10370(12) 0.0178(4) Uani 1 1 d .
C18 C 0.2122(2) 0.6744(2) 0.04060(14) 0.0294(6) Uani 1 1 d .
H18A H 0.1328 0.6496 0.0100 0.044 Uiso 1 1 calc R
H18B H 0.2867 0.6821 0.0073 0.044 Uiso 1 1 calc R
H18C H 0.2046 0.7409 0.0642 0.044 Uiso 1 1 calc R
C19 C 0.3591(2) 0.63698(18) 0.14859(13) 0.0236(5) Uani 1 1 d .
H19A H 0.3774 0.5863 0.1868 0.035 Uiso 1 1 calc R
H19B H 0.3509 0.7018 0.1747 0.035 Uiso 1 1 calc R
H19C H 0.4303 0.6483 0.1129 0.035 Uiso 1 1 calc R
C20 C 0.2424(2) 0.49501(18) 0.06318(13) 0.0249(5) Uani 1 1 d .
H20A H 0.1618 0.4713 0.0334 0.037 Uiso 1 1 calc R
H20B H 0.2571 0.4436 0.1016 0.037 Uiso 1 1 calc R
H20C H 0.3152 0.5050 0.0286 0.037 Uiso 1 1 calc R
C21 C 0.34561(18) 0.16486(15) 0.33604(11) 0.0126(4) Uani 1 1 d .
C22 C 0.46324(19) 0.22404(14) 0.36062(11) 0.0126(4) Uani 1 1 d .
C23 C 0.57593(19) 0.18139(15) 0.37715(11) 0.0139(4) Uani 1 1 d .
H23A H 0.6534 0.2243 0.3940 0.017 Uiso 1 1 calc R
C24 C 0.57480(18) 0.07693(15) 0.36901(11) 0.0130(4) Uani 1 1 d .
C25 C 0.45849(19) 0.01802(15) 0.34235(11) 0.0139(4) Uani 1 1 d .
H25A H 0.4573 -0.0538 0.3356 0.017 Uiso 1 1 calc R
C26 C 0.34494(18) 0.05760(15) 0.32517(11) 0.0123(4) Uani 1 1 d .
C27 C 0.43189(19) 0.48686(15) 0.37046(11) 0.0129(4) Uani 1 1 d .
C28 C 0.3815(2) 0.58050(15) 0.36477(12) 0.0159(4) Uani 1 1 d .
H28A H 0.2997 0.5844 0.3402 0.019 Uiso 1 1 calc R
C29 C 0.4571(2) 0.66507(15) 0.39655(12) 0.0179(4) Uani 1 1 d .
H29A H 0.4259 0.7292 0.3943 0.021 Uiso 1 1 calc R
C30 C 0.5802(2) 0.66109(16) 0.43285(12) 0.0183(4) Uani 1 1 d .
H30A H 0.6287 0.7224 0.4539 0.022 Uiso 1 1 calc R
C31 C 0.6311(2) 0.57147(15) 0.43843(12) 0.0171(4) Uani 1 1 d .
H31A H 0.7140 0.5690 0.4621 0.021 Uiso 1 1 calc R
C32 C 0.55377(19) 0.48285(15) 0.40712(11) 0.0136(4) Uani 1 1 d .
C33 C 0.69168(19) 0.02401(16) 0.39023(12) 0.0166(4) Uani 1 1 d .
C34 C 0.8128(2) 0.10078(17) 0.41135(14) 0.0244(5) Uani 1 1 d .
H34A H 0.8358 0.1449 0.3674 0.037 Uiso 1 1 calc R
H34B H 0.8849 0.0636 0.4250 0.037 Uiso 1 1 calc R
H34C H 0.7955 0.1431 0.4552 0.037 Uiso 1 1 calc R
C35 C 0.7226(2) -0.04302(18) 0.32299(13) 0.0245(5) Uani 1 1 d .
H35A H 0.6469 -0.0946 0.3101 0.037 Uiso 1 1 calc R
H35B H 0.7967 -0.0774 0.3376 0.037 Uiso 1 1 calc R
H35C H 0.7438 0.0002 0.2783 0.037 Uiso 1 1 calc R
C36 C 0.6588(2) -0.04445(18) 0.45992(13) 0.0247(5) Uani 1 1 d .
H36A H 0.5816 -0.0947 0.4473 0.037 Uiso 1 1 calc R
H36B H 0.6418 -0.0018 0.5037 0.037 Uiso 1 1 calc R
H36C H 0.7321 -0.0805 0.4732 0.037 Uiso 1 1 calc R
C37 C 0.22126(19) -0.01200(15) 0.29518(12) 0.0147(4) Uani 1 1 d .
C38 C 0.2434(2) -0.12398(15) 0.28646(13) 0.0207(5) Uani 1 1 d .
H38A H 0.2673 -0.1500 0.3367 0.031 Uiso 1 1 calc R
H38B H 0.3135 -0.1278 0.2510 0.031 Uiso 1 1 calc R
H38C H 0.1636 -0.1657 0.2661 0.031 Uiso 1 1 calc R
C39 C 0.1116(2) -0.00941(17) 0.35142(13) 0.0226(5) Uani 1 1 d .
H39A H 0.1384 -0.0334 0.4018 0.034 Uiso 1 1 calc R
H39B H 0.0335 -0.0542 0.3320 0.034 Uiso 1 1 calc R
H39C H 0.0930 0.0610 0.3564 0.034 Uiso 1 1 calc R
C40 C 0.1802(2) 0.02364(17) 0.21570(12) 0.0228(5) Uani 1 1 d .
H40A H 0.1559 0.0925 0.2202 0.034 Uiso 1 1 calc R
H40B H 0.1058 -0.0242 0.1950 0.034 Uiso 1 1 calc R
H40C H 0.2526 0.0255 0.1811 0.034 Uiso 1 1 calc R
C41 C 0.4645(2) 0.28328(19) 0.16398(14) 0.0287(5) Uani 1 1 d .
H41A H 0.4967 0.2267 0.1935 0.034 Uiso 1 1 calc R
C42 C 0.4377(3) 0.2470(2) 0.08357(16) 0.0466(7) Uani 1 1 d .
H42A H 0.3693 0.1872 0.0821 0.070 Uiso 1 1 calc R
H42B H 0.5169 0.2277 0.0626 0.070 Uiso 1 1 calc R
H42C H 0.4093 0.3020 0.0527 0.070 Uiso 1 1 calc R
C43 C 0.5652(2) 0.3776(2) 0.17356(17) 0.0398(7) Uani 1 1 d .
H43A H 0.5820 0.3935 0.2284 0.060 Uiso 1 1 calc R
H43B H 0.5335 0.4357 0.1482 0.060 Uiso 1 1 calc R
H43C H 0.6457 0.3649 0.1503 0.060 Uiso 1 1 calc R
C44 C -0.0161(2) 0.26062(19) 0.14509(14) 0.0290(6) Uani 1 1 d .
H44A H -0.0242 0.3307 0.1255 0.035 Uiso 1 1 calc R
C45 C 0.0309(3) 0.2005(2) 0.08101(15) 0.0431(7) Uani 1 1 d .
H45A H 0.1162 0.2344 0.0659 0.065 Uiso 1 1 calc R
H45B H -0.0307 0.1970 0.0369 0.065 Uiso 1 1 calc R
H45C H 0.0378 0.1309 0.0984 0.065 Uiso 1 1 calc R
C46 C -0.1444(3) 0.2150(3) 0.1736(2) 0.0705(11) Uani 1 1 d .
H46A H -0.1704 0.2597 0.2136 0.106 Uiso 1 1 calc R
H46B H -0.1382 0.1472 0.1951 0.106 Uiso 1 1 calc R
H46C H -0.2092 0.2078 0.1310 0.106 Uiso 1 1 calc R
C1S C 0.3474(7) 0.0062(5) -0.0584(4) 0.064(2) Uani 0.50 1 d P
C2S C 0.3868(3) -0.0302(2) 0.0071(2) 0.0529(8) Uani 1 1 d .
C3S C 0.4221(7) -0.0661(5) 0.0729(4) 0.0495(16) Uani 0.50 1 d P
C4S C 0.5418(4) -0.0511(3) 0.1151(3) 0.0831(13) Uani 1 1 d .
C5S C 0.5047(6) -0.0142(4) 0.0448(3) 0.0384(13) Uani 0.50 1 d P

loop_
_atom_site_aniso_label
_atom_site_aniso_U_11
_atom_site_aniso_U_22
_atom_site_aniso_U_33
_atom_site_aniso_U_23
_atom_site_aniso_U_13
_atom_site_aniso_U_12
Ti 0.01112(18) 0.01263(19) 0.01474(18) 0.00010(14) -0.00082(14) 0.00340(14)
O1 0.0121(7) 0.0150(7) 0.0179(7) 0.0039(6) 0.0017(6) 0.0059(6)
O2 0.0096(7) 0.0149(7) 0.0204(7) 0.0009(6) -0.0008(6) 0.0031(5)
O3 0.0178(8) 0.0191(8) 0.0189(7) -0.0006(6) 0.0035(6) 0.0064(6)
O4 0.0168(8) 0.0208(8) 0.0230(8) -0.0005(6) -0.0069(6) 0.0038(6)
N1 0.0112(8) 0.0132(9) 0.0172(9) 0.0026(7) -0.0015(7) 0.0033(7)
N2 0.0111(8) 0.0134(9) 0.0148(8) 0.0016(6) 0.0022(6) 0.0034(7)
N3 0.0164(9) 0.0180(9) 0.0170(9) 0.0025(7) 0.0062(7) 0.0029(7)
N4 0.0113(8) 0.0127(9) 0.0171(9) 0.0001(7) -0.0002(7) 0.0038(7)
N5 0.0111(8) 0.0118(8) 0.0161(8) -0.0002(6) -0.0030(7) 0.0020(6)
N6 0.0127(8) 0.0117(8) 0.0184(9) -0.0005(7) -0.0024(7) 0.0002(7)
C1 0.0107(9) 0.0118(10) 0.0152(10) -0.0009(7) -0.0009(8) 0.0023(8)
C2 0.0149(10) 0.0121(10) 0.0128(9) 0.0022(7) 0.0005(8) 0.0008(8)
C3 0.0127(10) 0.0149(10) 0.0171(10) -0.0005(8) 0.0015(8) 0.0033(8)
C4 0.0115(10) 0.0139(10) 0.0163(10) -0.0003(8) -0.0020(8) 0.0031(8)
C5 0.0157(10) 0.0164(11) 0.0151(10) 0.0016(8) -0.0007(8) 0.0039(8)
C6 0.0122(10) 0.0157(10) 0.0160(10) -0.0002(8) 0.0008(8) 0.0034(8)
C7 0.0119(10) 0.0125(10) 0.0139(9) 0.0004(7) -0.0005(8) -0.0021(8)
C8 0.0142(10) 0.0160(11) 0.0183(10) 0.0023(8) -0.0028(8) 0.0001(8)
C9 0.0214(11) 0.0166(11) 0.0190(11) 0.0042(8) -0.0042(9) -0.0021(9)
C10 0.0253(12) 0.0177(11) 0.0161(10) 0.0022(8) 0.0030(9) -0.0031(9)
C11 0.0208(11) 0.0195(12) 0.0224(11) 0.0026(9) 0.0065(9) 0.0030(9)
C12 0.0160(10) 0.0128(10) 0.0159(10) 0.0006(8) -0.0001(8) 0.0000(8)
C13 0.0125(10) 0.0147(10) 0.0181(10) 0.0008(8) 0.0002(8) 0.0053(8)
C14 0.0167(11) 0.0219(12) 0.0227(11) 0.0011(9) 0.0009(9) 0.0083(9)
C15 0.0165(11) 0.0253(12) 0.0193(11) 0.0005(9) -0.0020(9) 0.0058(9)
C16 0.0180(11) 0.0171(11) 0.0310(12) -0.0018(9) 0.0021(9) 0.0057(9)
C17 0.0174(11) 0.0203(11) 0.0172(10) 0.0068(8) 0.0044(8) 0.0070(9)
C18 0.0248(13) 0.0389(15) 0.0283(13) 0.0177(11) 0.0136(10) 0.0134(11)
C19 0.0158(11) 0.0271(13) 0.0279(12) 0.0066(10) 0.0049(9) 0.0021(9)
C20 0.0278(13) 0.0293(13) 0.0195(11) 0.0006(9) 0.0072(9) 0.0091(10)
C21 0.0113(10) 0.0138(10) 0.0128(9) 0.0030(7) 0.0005(7) 0.0020(8)
C22 0.0142(10) 0.0077(9) 0.0157(10) 0.0001(7) -0.0017(8) 0.0018(8)
C23 0.0116(10) 0.0133(10) 0.0159(10) -0.0001(8) -0.0004(8) -0.0008(8)
C24 0.0107(9) 0.0141(10) 0.0145(10) 0.0002(8) 0.0005(8) 0.0032(8)
C25 0.0162(10) 0.0094(10) 0.0165(10) 0.0009(7) 0.0014(8) 0.0024(8)
C26 0.0121(10) 0.0122(10) 0.0120(9) 0.0010(7) -0.0004(7) 0.0001(8)
C27 0.0139(10) 0.0113(10) 0.0133(9) -0.0005(7) 0.0009(8) 0.0013(8)
C28 0.0147(10) 0.0157(11) 0.0185(10) 0.0001(8) 0.0008(8) 0.0056(8)
C29 0.0227(11) 0.0110(10) 0.0211(11) 0.0001(8) 0.0023(9) 0.0062(8)
C30 0.0223(11) 0.0125(10) 0.0191(11) -0.0018(8) 0.0003(9) -0.0007(8)
C31 0.0154(10) 0.0152(11) 0.0198(11) -0.0016(8) -0.0018(8) -0.0006(8)
C32 0.0140(10) 0.0120(10) 0.0147(10) 0.0009(7) 0.0014(8) 0.0016(8)
C33 0.0125(10) 0.0142(10) 0.0234(11) -0.0033(8) -0.0020(8) 0.0043(8)
C34 0.0150(11) 0.0185(12) 0.0402(14) -0.0062(10) -0.0057(10) 0.0055(9)
C35 0.0180(11) 0.0275(13) 0.0295(12) -0.0107(10) -0.0035(9) 0.0101(9)
C36 0.0216(12) 0.0246(12) 0.0297(12) 0.0043(10) -0.0035(10) 0.0098(10)
C37 0.0107(10) 0.0123(10) 0.0204(10) -0.0005(8) -0.0025(8) -0.0002(8)
C38 0.0168(11) 0.0125(10) 0.0313(12) -0.0013(9) -0.0049(9) -0.0018(8)
C39 0.0123(10) 0.0208(12) 0.0332(13) -0.0038(9) 0.0014(9) -0.0027(9)
C40 0.0261(12) 0.0180(11) 0.0225(11) 0.0003(9) -0.0089(9) -0.0006(9)
C41 0.0197(12) 0.0337(14) 0.0335(13) -0.0063(11) 0.0094(10) 0.0046(10)
C42 0.0435(17) 0.0540(19) 0.0425(17) -0.0143(14) 0.0167(14) 0.0048(14)
C43 0.0271(14) 0.0435(17) 0.0457(16) -0.0042(13) 0.0106(12) -0.0066(12)
C44 0.0255(13) 0.0318(14) 0.0293(13) -0.0009(10) -0.0118(10) 0.0057(10)
C45 0.066(2) 0.0397(16) 0.0259(14) -0.0073(12) -0.0174(13) 0.0220(14)
C46 0.0225(16) 0.106(3) 0.075(3) 0.004(2) -0.0115(16) -0.0128(17)
C1S 0.078(5) 0.044(4) 0.069(5) -0.024(3) -0.043(4) 0.018(4)
C2S 0.059(2) 0.0322(17) 0.066(2) -0.0032(15) -0.0046(18) 0.0015(15)
C3S 0.078(5) 0.027(3) 0.042(4) -0.009(3) 0.013(3) 0.003(3)
C4S 0.089(3) 0.063(3) 0.097(3) 0.017(2) -0.017(3) 0.016(2)
C5S 0.056(4) 0.030(3) 0.033(3) -0.005(2) -0.002(3) 0.017(3)

loop_
_atom_type_symbol
_atom_type_description
_atom_type_scat_dispersion_real
_atom_type_scat_dispersion_imag
_atom_type_scat_source
C C 0.0033 0.0016 'International Tables Vol C Tables 4.2.6.8 and 6.1.1.4'
H H 0.0000 0.0000 'International Tables Vol C Tables 4.2.6.8 and 6.1.1.4'
N N 0.0061 0.0033 'International Tables Vol C Tables 4.2.6.8 and 6.1.1.4'
O O 0.0106 0.0060 'International Tables Vol C Tables 4.2.6.8 and 6.1.1.4'
Ti Ti 0.2776 0.4457 'International Tables Vol C Tables 4.2.6.8 and 6.1.1.4'

loop_
_geom_angle_atom_site_label_1
_geom_angle_atom_site_label_2
_geom_angle_atom_site_label_3
_geom_angle
_geom_angle_site_symmetry_1
_geom_angle_site_symmetry_3
O3 Ti O4 104.87(7) . .
O3 Ti O1 97.05(6) . .
O4 Ti O1 96.22(6) . .
O3 Ti O2 95.66(6) . .
O4 Ti O2 98.53(6) . .
O1 Ti O2 157.36(6) . .
O3 Ti N1 168.25(6) . .
O4 Ti N1 86.29(6) . .
O1 Ti N1 77.76(6) . .
O2 Ti N1 86.13(6) . .
O3 Ti N4 87.24(6) . .
O4 Ti N4 167.70(7) . .
O1 Ti N4 84.21(6) . .
O2 Ti N4 77.76(6) . .
N1 Ti N4 81.78(6) . .
C1 O1 Ti 130.61(12) . .
C21 O2 Ti 125.81(12) . .
C41 O3 Ti 166.83(14) . .
C44 O4 Ti 156.91(15) . .
N2 N1 C7 103.31(15) . .
N2 N1 Ti 121.72(12) . .
C7 N1 Ti 133.79(13) . .
N3 N2 N1 115.67(15) . .
N3 N2 C2 119.61(16) . .
N1 N2 C2 124.66(16) . .
N2 N3 C12 103.94(16) . .
N5 N4 C27 103.59(15) . .
N5 N4 Ti 120.21(12) . .
C27 N4 Ti 134.01(13) . .
N6 N5 N4 115.86(15) . .
N6 N5 C22 119.55(15) . .
N4 N5 C22 124.58(15) . .
N5 N6 C32 103.38(15) . .
O1 C1 C2 121.97(17) . .
O1 C1 C6 120.06(17) . .
C2 C1 C6 117.96(17) . .
C1 C2 C3 122.39(18) . .
C1 C2 N2 120.88(17) . .
C3 C2 N2 116.63(17) . .
C4 C3 C2 119.95(19) . .
C4 C3 H3B 120.0 . .
C2 C3 H3B 120.0 . .
C3 C4 C5 117.56(18) . .
C3 C4 C13 123.23(18) . .
C5 C4 C13 119.18(17) . .
C6 C5 C4 124.14(19) . .
C6 C5 H5A 117.9 . .
C4 C5 H5A 117.9 . .
C5 C6 C1 118.00(18) . .
C5 C6 C17 121.87(18) . .
C1 C6 C17 120.13(17) . .
N1 C7 C8 131.23(19) . .
N1 C7 C12 107.94(17) . .
C8 C7 C12 120.82(18) . .
C9 C8 C7 116.6(2) . .
C9 C8 H8A 121.7 . .
C7 C8 H8A 121.7 . .
C8 C9 C10 122.6(2) . .
C8 C9 H9A 118.7 . .
C10 C9 H9A 118.7 . .
C11 C10 C9 121.5(2) . .
C11 C10 H10A 119.3 . .
C9 C10 H10A 119.3 . .
C10 C11 C12 116.9(2) . .
C10 C11 H11A 121.5 . .
C12 C11 H11A 121.5 . .
N3 C12 C11 129.23(19) . .
N3 C12 C7 109.14(17) . .
C11 C12 C7 121.60(19) . .
C14 C13 C4 112.26(16) . .
C14 C13 C16 108.40(17) . .
C4 C13 C16 108.97(16) . .
C14 C13 C15 108.65(16) . .
C4 C13 C15 109.81(16) . .
C16 C13 C15 108.68(17) . .
C13 C14 H14A 109.5 . .
C13 C14 H14B 109.5 . .
H14A C14 H14B 109.5 . .
C13 C14 H14C 109.5 . .
H14A C14 H14C 109.5 . .
H14B C14 H14C 109.5 . .
C13 C15 H15A 109.5 . .
C13 C15 H15B 109.5 . .
H15A C15 H15B 109.5 . .
C13 C15 H15C 109.5 . .
H15A C15 H15C 109.5 . .
H15B C15 H15C 109.5 . .
C13 C16 H16A 109.5 . .
C13 C16 H16B 109.5 . .
H16A C16 H16B 109.5 . .
C13 C16 H16C 109.5 . .
H16A C16 H16C 109.5 . .
H16B C16 H16C 109.5 . .
C20 C17 C18 106.85(18) . .
C20 C17 C6 110.29(17) . .
C18 C17 C6 111.52(17) . .
C20 C17 C19 110.08(18) . .
C18 C17 C19 107.70(18) . .
C6 C17 C19 110.30(17) . .
C17 C18 H18A 109.5 . .
C17 C18 H18B 109.5 . .
H18A C18 H18B 109.5 . .
C17 C18 H18C 109.5 . .
H18A C18 H18C 109.5 . .
H18B C18 H18C 109.5 . .
C17 C19 H19A 109.5 . .
C17 C19 H19B 109.5 . .
H19A C19 H19B 109.5 . .
C17 C19 H19C 109.5 . .
H19A C19 H19C 109.5 . .
H19B C19 H19C 109.5 . .
C17 C20 H20A 109.5 . .
C17 C20 H20B 109.5 . .
H20A C20 H20B 109.5 . .
C17 C20 H20C 109.5 . .
H20A C20 H20C 109.5 . .
H20B C20 H20C 109.5 . .
O2 C21 C22 121.82(17) . .
O2 C21 C26 120.81(17) . .
C22 C21 C26 117.37(17) . .
C23 C22 C21 122.81(17) . .
C23 C22 N5 116.29(16) . .
C21 C22 N5 120.90(17) . .
C24 C23 C22 120.06(18) . .
C24 C23 H23A 120.0 . .
C22 C23 H23A 120.0 . .
C23 C24 C25 117.26(18) . .
C23 C24 C33 123.07(17) . .
C25 C24 C33 119.64(17) . .
C26 C25 C24 124.31(18) . .
C26 C25 H25A 117.8 . .
C24 C25 H25A 117.8 . .
C25 C26 C21 118.13(17) . .
C25 C26 C37 121.27(17) . .
C21 C26 C37 120.60(17) . .
N4 C27 C32 107.69(17) . .
N4 C27 C28 131.41(18) . .
C32 C27 C28 120.88(18) . .
C29 C28 C27 116.33(18) . .
C29 C28 H28A 121.8 . .
C27 C28 H28A 121.8 . .
C28 C29 C30 122.73(19) . .
C28 C29 H29A 118.6 . .
C30 C29 H29A 118.6 . .
C31 C30 C29 121.83(19) . .
C31 C30 H30A 119.1 . .
C29 C30 H30A 119.1 . .
C30 C31 C32 116.41(19) . .
C30 C31 H31A 121.8 . .
C32 C31 H31A 121.8 . .
N6 C32 C27 109.46(17) . .
N6 C32 C31 128.73(18) . .
C27 C32 C31 121.80(18) . .
C24 C33 C34 112.28(17) . .
C24 C33 C35 110.27(17) . .
C34 C33 C35 108.39(18) . .
C24 C33 C36 108.64(17) . .
C34 C33 C36 108.23(17) . .
C35 C33 C36 108.96(18) . .
C33 C34 H34A 109.5 . .
C33 C34 H34B 109.5 . .
H34A C34 H34B 109.5 . .
C33 C34 H34C 109.5 . .
H34A C34 H34C 109.5 . .
H34B C34 H34C 109.5 . .
C33 C35 H35A 109.5 . .
C33 C35 H35B 109.5 . .
H35A C35 H35B 109.5 . .
C33 C35 H35C 109.5 . .
H35A C35 H35C 109.5 . .
H35B C35 H35C 109.5 . .
C33 C36 H36A 109.5 . .
C33 C36 H36B 109.5 . .
H36A C36 H36B 109.5 . .
C33 C36 H36C 109.5 . .
H36A C36 H36C 109.5 . .
H36B C36 H36C 109.5 . .
C40 C37 C38 107.28(17) . .
C40 C37 C39 110.21(17) . .
C38 C37 C39 107.74(17) . .
C40 C37 C26 109.76(16) . .
C38 C37 C26 111.68(16) . .
C39 C37 C26 110.12(16) . .
C37 C38 H38A 109.5 . .
C37 C38 H38B 109.5 . .
H38A C38 H38B 109.5 . .
C37 C38 H38C 109.5 . .
H38A C38 H38C 109.5 . .
H38B C38 H38C 109.5 . .
C37 C39 H39A 109.5 . .
C37 C39 H39B 109.5 . .
H39A C39 H39B 109.5 . .
C37 C39 H39C 109.5 . .
H39A C39 H39C 109.5 . .
H39B C39 H39C 109.5 . .
C37 C40 H40A 109.5 . .
C37 C40 H40B 109.5 . .
H40A C40 H40B 109.5 . .
C37 C40 H40C 109.5 . .
H40A C40 H40C 109.5 . .
H40B C40 H40C 109.5 . .
O3 C41 C42 110.1(2) . .
O3 C41 C43 109.02(19) . .
C42 C41 C43 114.5(2) . .
O3 C41 H41A 107.7 . .
C42 C41 H41A 107.7 . .
C43 C41 H41A 107.7 . .
C41 C42 H42A 109.5 . .
C41 C42 H42B 109.5 . .
H42A C42 H42B 109.5 . .
C41 C42 H42C 109.5 . .
H42A C42 H42C 109.5 . .
H42B C42 H42C 109.5 . .
C41 C43 H43A 109.5 . .
C41 C43 H43B 109.5 . .
H43A C43 H43B 109.5 . .
C41 C43 H43C 109.5 . .
H43A C43 H43C 109.5 . .
H43B C43 H43C 109.5 . .
O4 C44 C46 109.0(2) . .
O4 C44 C45 109.99(19) . .
C46 C44 C45 114.1(3) . .
O4 C44 H44A 107.8 . .
C46 C44 H44A 107.8 . .
C45 C44 H44A 107.8 . .
C44 C45 H45A 109.5 . .
C44 C45 H45B 109.5 . .
H45A C45 H45B 109.5 . .
C44 C45 H45C 109.5 . .
H45A C45 H45C 109.5 . .
H45B C45 H45C 109.5 . .
C44 C46 H46A 109.5 . .
C44 C46 H46B 109.5 . .
H46A C46 H46B 109.5 . .
C44 C46 H46C 109.5 . .
H46A C46 H46C 109.5 . .
H46B C46 H46C 109.5 . .
C2S C1S C5S 63.9(4) . 2_655
C2S C1S C4S 116.2(5) . 2_655
C5S C1S C4S 52.3(4) 2_655 2_655
C3S C2S C1S 178.1(6) . .
C3S C2S C5S 50.7(4) . .
C1S C2S C5S 130.8(5) . .
C3S C2S C5S 116.7(5) . 2_655
C1S C2S C5S 65.2(4) . 2_655
C5S C2S C5S 67.7(4) . 2_655
C5S C3S C2S 67.1(5) . .
C5S C3S C4S 64.5(5) . .
C2S C3S C4S 131.6(6) . .
C5S C4S C3S 48.3(4) . .
C5S C4S C1S 61.8(4) . 2_655
C3S C4S C1S 108.2(4) . 2_655
C3S C5S C2S 62.1(5) . .
C3S C5S C4S 67.2(5) . .
C2S C5S C4S 129.3(6) . .
C3S C5S C2S 164.6(6) . 2_655
C2S C5S C2S 112.3(4) . 2_655
C4S C5S C2S 116.8(5) . 2_655
C3S C5S C1S 130.1(6) . 2_655
C2S C5S C1S 159.2(5) . 2_655
C4S C5S C1S 65.9(4) . 2_655
C2S C5S C1S 50.9(4) 2_655 2_655
C3S C5S C5S 121.1(7) . 2_655
C2S C5S C5S 61.0(4) . 2_655
C4S C5S C5S 164.0(7) . 2_655
C2S C5S C5S 51.3(4) 2_655 2_655
C1S C5S C5S 101.2(6) 2_655 2_655

loop_
_geom_bond_atom_site_label_1
_geom_bond_atom_site_label_2
_geom_bond_distance
_geom_bond_site_symmetry_2
Ti O3 1.7692(14) .
Ti O4 1.7807(14) .
Ti O1 1.9201(14) .
Ti O2 1.9277(14) .
Ti N1 2.2926(17) .
Ti N4 2.2946(16) .
O1 C1 1.331(2) .
O2 C21 1.334(2) .
O3 C41 1.421(3) .
O4 C44 1.412(2) .
N1 N2 1.356(2) .
N1 C7 1.362(2) .
N2 N3 1.328(2) .
N2 C2 1.435(2) .
N3 C12 1.349(3) .
N4 N5 1.354(2) .
N4 C27 1.360(2) .
N5 N6 1.331(2) .
N5 C22 1.434(2) .
N6 C32 1.354(2) .
C1 C2 1.400(3) .
C1 C6 1.424(3) .
C2 C3 1.402(3) .
C3 C4 1.381(3) .
C3 H3B 0.9500 .
C4 C5 1.404(3) .
C4 C13 1.532(3) .
C5 C6 1.384(3) .
C5 H5A 0.9500 .
C6 C17 1.536(3) .
C7 C8 1.411(3) .
C7 C12 1.410(3) .
C8 C9 1.365(3) .
C8 H8A 0.9500 .
C9 C10 1.424(3) .
C9 H9A 0.9500 .
C10 C11 1.363(3) .
C10 H10A 0.9500 .
C11 C12 1.408(3) .
C11 H11A 0.9500 .
C13 C14 1.525(3) .
C13 C16 1.537(3) .
C13 C15 1.539(3) .
C14 H14A 0.9800 .
C14 H14B 0.9800 .
C14 H14C 0.9800 .
C15 H15A 0.9800 .
C15 H15B 0.9800 .
C15 H15C 0.9800 .
C16 H16A 0.9800 .
C16 H16B 0.9800 .
C16 H16C 0.9800 .
C17 C20 1.532(3) .
C17 C18 1.534(3) .
C17 C19 1.540(3) .
C18 H18A 0.9800 .
C18 H18B 0.9800 .
C18 H18C 0.9800 .
C19 H19A 0.9800 .
C19 H19B 0.9800 .
C19 H19C 0.9800 .
C20 H20A 0.9800 .
C20 H20B 0.9800 .
C20 H20C 0.9800 .
C21 C22 1.403(3) .
C21 C26 1.423(3) .
C22 C23 1.398(3) .
C23 C24 1.380(3) .
C23 H23A 0.9500 .
C24 C25 1.401(3) .
C24 C33 1.527(3) .
C25 C26 1.387(3) .
C25 H25A 0.9500 .
C26 C37 1.539(3) .
C27 C32 1.410(3) .
C27 C28 1.413(3) .
C28 C29 1.366(3) .
C28 H28A 0.9500 .
C29 C30 1.419(3) .
C29 H29A 0.9500 .
C30 C31 1.367(3) .
C30 H30A 0.9500 .
C31 C32 1.410(3) .
C31 H31A 0.9500 .
C33 C34 1.528(3) .
C33 C35 1.532(3) .
C33 C36 1.535(3) .
C34 H34A 0.9800 .
C34 H34B 0.9800 .
C34 H34C 0.9800 .
C35 H35A 0.9800 .
C35 H35B 0.9800 .
C35 H35C 0.9800 .
C36 H36A 0.9800 .
C36 H36B 0.9800 .
C36 H36C 0.9800 .
C37 C40 1.532(3) .
C37 C38 1.534(3) .
C37 C39 1.535(3) .
C38 H38A 0.9800 .
C38 H38B 0.9800 .
C38 H38C 0.9800 .
C39 H39A 0.9800 .
C39 H39B 0.9800 .
C39 H39C 0.9800 .
C40 H40A 0.9800 .
C40 H40B 0.9800 .
C40 H40C 0.9800 .
C41 C42 1.479(4) .
C41 C43 1.506(3) .
C41 H41A 1.0000 .
C42 H42A 0.9800 .
C42 H42B 0.9800 .
C42 H42C 0.9800 .
C43 H43A 0.9800 .
C43 H43B 0.9800 .
C43 H43C 0.9800 .
C44 C46 1.486(4) .
C44 C45 1.500(4) .
C44 H44A 1.0000 .
C45 H45A 0.9800 .
C45 H45B 0.9800 .
C45 H45C 0.9800 .
C46 H46A 0.9800 .
C46 H46B 0.9800 .
C46 H46C 0.9800 .
C1S C2S 1.317(7) .
C1S C5S 1.539(9) 2_655
C1S C4S 1.594(9) 2_655
C2S C3S 1.305(7) .
C2S C5S 1.360(7) .
C2S C5S 1.523(7) 2_655
C3S C5S 1.143(8) .
C3S C4S 1.412(8) .
C4S C5S 1.383(7) .
C4S C1S 1.594(9) 2_655
C5S C2S 1.523(7) 2_655
C5S C1S 1.539(9) 2_655
C5S C5S 1.611(11) 2_655

loop_
_geom_torsion_atom_site_label_1
_geom_torsion_atom_site_label_2
_geom_torsion_atom_site_label_3
_geom_torsion_atom_site_label_4
_geom_torsion
_geom_torsion_site_symmetry_1
_geom_torsion_site_symmetry_4
O3 Ti O1 C1 137.62(16) . .
O4 Ti O1 C1 31.75(17) . .
O2 Ti O1 C1 -98.7(2) . .
N1 Ti O1 C1 -53.07(16) . .
N4 Ti O1 C1 -135.89(16) . .
O3 Ti O2 C21 27.24(16) . .
O4 Ti O2 C21 133.24(15) . .
O1 Ti O2 C21 -96.7(2) . .
N1 Ti O2 C21 -141.10(15) . .
N4 Ti O2 C21 -58.69(15) . .
O4 Ti O3 C41 -146.0(6) . .
O1 Ti O3 C41 115.7(6) . .
O2 Ti O3 C41 -45.6(6) . .
N1 Ti O3 C41 52.7(8) . .
N4 Ti O3 C41 31.8(6) . .
O3 Ti O4 C44 -56.0(4) . .
O1 Ti O4 C44 43.0(4) . .
O2 Ti O4 C44 -154.2(4) . .
N1 Ti O4 C44 120.3(4) . .
N4 Ti O4 C44 134.4(4) . .
O3 Ti N1 N2 100.4(3) . .
O4 Ti N1 N2 -61.56(14) . .
O1 Ti N1 N2 35.63(14) . .
O2 Ti N1 N2 -160.38(14) . .
N4 Ti N1 N2 121.45(14) . .
O3 Ti N1 C7 -94.2(3) . .
O4 Ti N1 C7 103.80(18) . .
O1 Ti N1 C7 -159.00(18) . .
O2 Ti N1 C7 4.98(17) . .
N4 Ti N1 C7 -73.19(17) . .
C7 N1 N2 N3 -1.0(2) . .
Ti N1 N2 N3 168.21(12) . .
C7 N1 N2 C2 175.95(17) . .
Ti N1 N2 C2 -14.8(2) . .
N1 N2 N3 C12 0.8(2) . .
C2 N2 N3 C12 -176.28(16) . .
O3 Ti N4 N5 -57.20(14) . .
O4 Ti N4 N5 112.8(3) . .
O1 Ti N4 N5 -154.58(14) . .
O2 Ti N4 N5 39.19(13) . .
N1 Ti N4 N5 127.00(14) . .
O3 Ti N4 C27 102.93(19) . .
O4 Ti N4 C27 -87.1(4) . .
O1 Ti N4 C27 5.55(18) . .
O2 Ti N4 C27 -160.67(19) . .
N1 Ti N4 C27 -72.87(18) . .
C27 N4 N5 N6 -1.2(2) . .
Ti N4 N5 N6 164.23(12) . .
C27 N4 N5 C22 179.59(17) . .
Ti N4 N5 C22 -15.0(2) . .
N4 N5 N6 C32 0.7(2) . .
C22 N5 N6 C32 179.96(17) . .
Ti O1 C1 C2 45.6(3) . .
Ti O1 C1 C6 -135.96(16) . .
O1 C1 C2 C3 177.73(18) . .
C6 C1 C2 C3 -0.7(3) . .
O1 C1 C2 N2 1.6(3) . .
C6 C1 C2 N2 -176.85(17) . .
N3 N2 C2 C1 165.45(17) . .
N1 N2 C2 C1 -11.4(3) . .
N3 N2 C2 C3 -10.9(3) . .
N1 N2 C2 C3 172.26(17) . .
C1 C2 C3 C4 0.3(3) . .
N2 C2 C3 C4 176.63(17) . .
C2 C3 C4 C5 0.5(3) . .
C2 C3 C4 C13 -177.41(18) . .
C3 C4 C5 C6 -1.0(3) . .
C13 C4 C5 C6 177.00(18) . .
C4 C5 C6 C1 0.6(3) . .
C4 C5 C6 C17 -179.31(19) . .
O1 C1 C6 C5 -178.23(17) . .
C2 C1 C6 C5 0.2(3) . .
O1 C1 C6 C17 1.7(3) . .
C2 C1 C6 C17 -179.83(17) . .
N2 N1 C7 C8 -178.0(2) . .
Ti N1 C7 C8 14.8(3) . .
N2 N1 C7 C12 0.7(2) . .
Ti N1 C7 C12 -166.53(13) . .
N1 C7 C8 C9 176.9(2) . .
C12 C7 C8 C9 -1.6(3) . .
C7 C8 C9 C10 1.2(3) . .
C8 C9 C10 C11 0.5(3) . .
C9 C10 C11 C12 -1.8(3) . .
N2 N3 C12 C11 177.7(2) . .
N2 N3 C12 C7 -0.3(2) . .
C10 C11 C12 N3 -176.5(2) . .
C10 C11 C12 C7 1.3(3) . .
N1 C7 C12 N3 -0.3(2) . .
C8 C7 C12 N3 178.57(18) . .
N1 C7 C12 C11 -178.49(18) . .
C8 C7 C12 C11 0.4(3) . .
C3 C4 C13 C14 1.8(3) . .
C5 C4 C13 C14 -176.10(18) . .
C3 C4 C13 C16 121.9(2) . .
C5 C4 C13 C16 -56.0(2) . .
C3 C4 C13 C15 -119.2(2) . .
C5 C4 C13 C15 62.9(2) . .
C5 C6 C17 C20 -118.4(2) . .
C1 C6 C17 C20 61.7(2) . .
C5 C6 C17 C18 0.2(3) . .
C1 C6 C17 C18 -179.77(19) . .
C5 C6 C17 C19 119.8(2) . .
C1 C6 C17 C19 -60.1(2) . .
Ti O2 C21 C22 52.4(2) . .
Ti O2 C21 C26 -127.77(16) . .
O2 C21 C22 C23 177.46(18) . .
C26 C21 C22 C23 -2.4(3) . .
O2 C21 C22 N5 -1.3(3) . .
C26 C21 C22 N5 178.81(17) . .
N6 N5 C22 C23 -10.4(3) . .
N4 N5 C22 C23 168.74(17) . .
N6 N5 C22 C21 168.41(18) . .
N4 N5 C22 C21 -12.4(3) . .
C21 C22 C23 C24 0.5(3) . .
N5 C22 C23 C24 179.28(18) . .
C22 C23 C24 C25 1.4(3) . .
C22 C23 C24 C33 -176.45(18) . .
C23 C24 C25 C26 -1.2(3) . .
C33 C24 C25 C26 176.66(19) . .
C24 C25 C26 C21 -0.7(3) . .
C24 C25 C26 C37 179.27(19) . .
O2 C21 C26 C25 -177.40(18) . .
C22 C21 C26 C25 2.5(3) . .
O2 C21 C26 C37 2.6(3) . .
C22 C21 C26 C37 -177.53(17) . .
N5 N4 C27 C32 1.1(2) . .
Ti N4 C27 C32 -161.27(14) . .
N5 N4 C27 C28 -177.5(2) . .
Ti N4 C27 C28 20.1(3) . .
N4 C27 C28 C29 178.4(2) . .
C32 C27 C28 C29 -0.1(3) . .
C27 C28 C29 C30 0.7(3) . .
C28 C29 C30 C31 -0.2(3) . .
C29 C30 C31 C32 -0.8(3) . .
N5 N6 C32 C27 0.1(2) . .
N5 N6 C32 C31 178.9(2) . .
N4 C27 C32 N6 -0.8(2) . .
C28 C27 C32 N6 177.97(18) . .
N4 C27 C32 C31 -179.74(18) . .
C28 C27 C32 C31 -1.0(3) . .
C30 C31 C32 N6 -177.3(2) . .
C30 C31 C32 C27 1.4(3) . .
C23 C24 C33 C34 -7.2(3) . .
C25 C24 C33 C34 175.01(19) . .
C23 C24 C33 C35 -128.2(2) . .
C25 C24 C33 C35 54.0(2) . .
C23 C24 C33 C36 112.4(2) . .
C25 C24 C33 C36 -65.3(2) . .
C25 C26 C37 C40 -119.9(2) . .
C21 C26 C37 C40 60.1(2) . .
C25 C26 C37 C38 -1.1(3) . .
C21 C26 C37 C38 178.91(18) . .
C25 C26 C37 C39 118.6(2) . .
C21 C26 C37 C39 -61.4(2) . .
Ti O3 C41 C42 157.2(5) . .
Ti O3 C41 C43 -76.4(7) . .
Ti O4 C44 C46 -158.3(3) . .
Ti O4 C44 C45 75.9(4) . .
C5S C1S C2S C3S 161(14) 2_655 .
C4S C1S C2S C3S 163(14) 2_655 .
C5S C1S C2S C5S 17.7(7) 2_655 .
C4S C1S C2S C5S 19.0(8) 2_655 .
C4S C1S C2S C5S 1.3(4) 2_655 2_655
C1S C2S C3S C5S -145(14) . .
C5S C2S C3S C5S 16.4(6) 2_655 .
C1S C2S C3S C4S -144(14) . .
C5S C2S C3S C4S 1.0(5) . .
C5S C2S C3S C4S 17.4(8) 2_655 .
C2S C3S C4S C5S -1.0(5) . .
C5S C3S C4S C1S -16.3(5) . 2_655
C2S C3S C4S C1S -17.3(8) . 2_655
C4S C3S C5S C2S -179.2(4) . .
C2S C3S C5S C4S 179.2(4) . .
C2S C3S C5S C2S -72(2) . 2_655
C4S C3S C5S C2S 108(2) . 2_655
C2S C3S C5S C1S -159.6(7) . 2_655
C4S C3S C5S C1S 21.2(6) . 2_655
C2S C3S C5S C5S -16.2(6) . 2_655
C4S C3S C5S C5S 164.6(7) . 2_655
C1S C2S C5S C3S 178.5(6) . .
C5S C2S C5S C3S -164.2(6) 2_655 .
C3S C2S C5S C4S -0.9(5) . .
C1S C2S C5S C4S 177.6(6) . .
C5S C2S C5S C4S -165.1(8) 2_655 .
C3S C2S C5S C2S 164.2(6) . 2_655
C1S C2S C5S C2S -17.3(7) . 2_655
C5S C2S C5S C2S 0.0 2_655 2_655
C3S C2S C5S C1S 131.2(16) . 2_655
C1S C2S C5S C1S -50.2(18) . 2_655
C5S C2S C5S C1S -32.9(13) 2_655 2_655
C3S C2S C5S C5S 164.2(6) . 2_655
C1S C2S C5S C5S -17.3(7) . 2_655
C1S C4S C5S C3S 162.4(5) 2_655 .
C3S C4S C5S C2S 0.9(5) . .
C1S C4S C5S C2S 163.3(6) 2_655 .
C3S C4S C5S C2S -163.7(6) . 2_655
C1S C4S C5S C2S -1.3(4) 2_655 2_655
C3S C4S C5S C1S -162.4(5) . 2_655
C3S C4S C5S C5S -125(3) . 2_655
C1S C4S C5S C5S 38(3) 2_655 2_655
